data_2021528
loop_
_publ_author_name
'Selent, Detlef'
'Spannenberg, Anke'
'Kubis, Christoph'
'B\"orner, Armin'

_publ_section_title
;
 A dinuclear phosphite rhodium(I) complex obtained by syngas treatment of
 a Rh/hydroxy phosphonite olefin hydroformylation precatalyst
;
_journal_coeditor_code QF3023
_journal_issue 4
_journal_name_full 'Acta Crystallographica Section C'
_journal_page_first 398
_journal_page_last 401
_journal_paper_doi 10.1107/S2053229619002730
_journal_volume 75
_journal_year 2019
_chemical_formula_iupac '[Rh2 (C22 H28 O5 P1)2 (C34 H37 O5 P1)2 (C O)2], 4C7 H8'
_chemical_formula_moiety 'C114 H130 O22 P4 Rh2, 4(C7 H8)'
_chemical_formula_sum 'C142 H162 O22 P4 Rh2'
_chemical_formula_weight 2550.41
_chemical_name_systematic
;
Bis[\m-(4,8-di-<i>tert</i>-butyl-2,10-dimethoxydibenzo[<i>d</i>,<i>f</i>]\
[1,3,2]dioxaphosphepin-6-yl)oxy]-1:2\k^2^<i>P</i>:\
<i>O</i>;\
1:2\k^2^<i>O</i>:<i>P</i>-bis{[6-([1,1'-biphenyl]-2-yloxy)-4,8-di-<i>tert</i>-\
butyl-2,10-dimethoxydibenzo[<i>d</i>,<i>f</i>][1,3,2]dioxaphosphepine-\
\k<i>P</i>]carbonylrhodium} toluene tatrasolvate
;
_space_group_crystal_system monoclinic
_space_group_IT_number 14
_space_group_name_Hall '-P 2yn'
_space_group_name_H-M_alt 'P 1 21/n 1'
_symmetry_space_group_name_Hall '-P 2yn'
_symmetry_space_group_name_H-M 'P 1 21/n 1'
_atom_sites_solution_hydrogens geom
_audit_creation_method SHELXL-2014/7
_cell_angle_alpha 90
_cell_angle_beta 98.7430(14)
_cell_angle_gamma 90
_cell_formula_units_Z 2
_cell_length_a 13.4100(5)
_cell_length_b 15.5455(5)
_cell_length_c 31.1570(11)
_cell_measurement_reflns_used 9938
_cell_measurement_temperature 150(2)
_cell_measurement_theta_max 30.28
_cell_measurement_theta_min 2.28
_cell_volume 6419.7(4)
_computing_cell_refinement
;
SAINT (Bruker, 2013)
;
_computing_data_collection
;
APEX2 (Bruker, 2014)
;
_computing_data_reduction
;
SAINT (Bruker, 2013)
;
_computing_molecular_graphics
;
XP in SHELXTL (Sheldrick, 2008)
;
_computing_structure_refinement
;
SHELXL2014 (Sheldrick, 2015)
;
_computing_structure_solution
;
SHELXS97 (Sheldrick, 2008)
;
_diffrn_ambient_temperature 150(2)
_diffrn_detector_area_resol_mean 8.3333
_diffrn_measured_fraction_theta_full 1.000
_diffrn_measured_fraction_theta_max 1.000
_diffrn_measurement_device_type 'Bruker APEXII CCD'
_diffrn_measurement_method '\f and \w scans'
_diffrn_radiation_type MoK\a
_diffrn_radiation_wavelength 0.71073
_diffrn_reflns_av_R_equivalents 0.0398
_diffrn_reflns_av_unetI/netI 0.0231
_diffrn_reflns_limit_h_max 17
_diffrn_reflns_limit_h_min -17
_diffrn_reflns_limit_k_max 20
_diffrn_reflns_limit_k_min -20
_diffrn_reflns_limit_l_max 41
_diffrn_reflns_limit_l_min -41
_diffrn_reflns_number 140325
_diffrn_reflns_theta_full 25.242
_diffrn_reflns_theta_max 28.000
_diffrn_reflns_theta_min 1.578
_diffrn_source 'fine-focus sealed tube'
_exptl_absorpt_coefficient_mu 0.376
_exptl_absorpt_correction_T_max 0.89
_exptl_absorpt_correction_T_min 0.86
_exptl_absorpt_correction_type multi-scan
_exptl_absorpt_process_details
;
(SADABS; Bruker, 2014)
;
_exptl_crystal_colour yellow
_exptl_crystal_density_diffrn 1.319
_exptl_crystal_description prism
_exptl_crystal_F_000 2680
_exptl_crystal_size_max 0.414
_exptl_crystal_size_mid 0.336
_exptl_crystal_size_min 0.324
_refine_diff_density_max 0.807
_refine_diff_density_min -0.395
_refine_ls_extinction_method none
_refine_ls_goodness_of_fit_ref 1.031
_refine_ls_hydrogen_treatment constr
_refine_ls_matrix_type full
_refine_ls_number_parameters 760
_refine_ls_number_reflns 15481
_refine_ls_number_restraints 0
_refine_ls_restrained_S_all 1.031
_refine_ls_R_factor_all 0.0425
_refine_ls_R_factor_gt 0.0353
_refine_ls_shift/su_max 0.001
_refine_ls_shift/su_mean 0.000
_refine_ls_structure_factor_coef Fsqd
_refine_ls_weighting_details 'w=1/[\s^2^(Fo^2^)+(0.0453P)^2^+5.3591P] where P=(Fo^2^+2Fc^2^)/3'
_refine_ls_weighting_scheme calc
_refine_ls_wR_factor_gt 0.0870
_refine_ls_wR_factor_ref 0.0929
_reflns_number_gt 13358
_reflns_number_total 15481
_reflns_threshold_expression 'I > 2\s(I)'
_cod_data_source_file qf3023sup1.cif
_cod_data_source_block I
_cod_depositor_comments 'Adding full bibliography for 2021528.cif.'
_cod_database_code 2021528
_cod_database_fobs_code 2021528
_shelx_space_group_comment
;
The symmetry employed for this shelxl refinement is uniquely defined
by the following loop, which should always be used as a source of
symmetry information in preference to the above space-group names.
They are only intended as comments.
;

loop_
_space_group_symop_operation_xyz
'x, y, z'
'-x+1/2, y+1/2, -z+1/2'
'-x, -y, -z'
'x-1/2, -y-1/2, z-1/2'

loop_
_atom_site_type_symbol
_atom_site_label
_atom_site_fract_x
_atom_site_fract_y
_atom_site_fract_z
_atom_site_U_iso_or_equiv
_atom_site_adp_type
_atom_site_calc_flag
_atom_site_occupancy
C C1 -0.05877(14) 1.10380(12) 0.15205(6) 0.0222(3) Uani d 1
C C2 0.00322(15) 1.14899(13) 0.12855(6) 0.0274(4) Uani d 1
H H2 0.0414 1.1195 0.1098 0.033 Uiso calc 1
C C3 0.00930(18) 1.23754(14) 0.13250(7) 0.0342(5) Uani d 1
H H3 0.0526 1.2690 0.1167 0.041 Uiso calc 1
C C4 -0.04732(19) 1.28050(14) 0.15927(7) 0.0387(5) Uani d 1
H H4 -0.0437 1.3414 0.1618 0.046 Uiso calc 1
C C5 -0.10935(17) 1.23413(13) 0.18239(7) 0.0343(5) Uani d 1
H H5 -0.1486 1.2640 0.2005 0.041 Uiso calc 1
C C6 -0.11587(14) 1.14461(12) 0.17978(6) 0.0255(4) Uani d 1
C C7 -0.17942(15) 1.09749(13) 0.20697(6) 0.0273(4) Uani d 1
C C8 -0.28188(16) 1.11705(15) 0.20360(7) 0.0346(5) Uani d 1
H H8 -0.3115 1.1573 0.1825 0.042 Uiso calc 1
C C9 -0.34058(17) 1.07785(17) 0.23096(8) 0.0427(6) Uani d 1
H H9 -0.4104 1.0913 0.2284 0.051 Uiso calc 1
C C10 -0.29892(18) 1.01997(17) 0.26169(8) 0.0435(6) Uani d 1
H H10 -0.3397 0.9937 0.2804 0.052 Uiso calc 1
C C11 -0.19711(18) 0.99962(15) 0.26553(8) 0.0390(5) Uani d 1
H H11 -0.1681 0.9597 0.2869 0.047 Uiso calc 1
C C12 -0.13792(16) 1.03784(14) 0.23793(7) 0.0307(4) Uani d 1
H H12 -0.0686 1.0231 0.2402 0.037 Uiso calc 1
C C13 -0.03331(13) 0.84098(11) 0.19468(5) 0.0199(3) Uani d 1
C C14 -0.12566(14) 0.81619(12) 0.20717(6) 0.0227(4) Uani d 1
C C15 -0.12299(14) 0.79805(13) 0.25087(6) 0.0263(4) Uani d 1
H H15 -0.1840 0.7824 0.2609 0.032 Uiso calc 1
C C16 -0.03476(15) 0.80181(13) 0.28062(6) 0.0258(4) Uani d 1
C C17 0.05601(14) 0.81946(12) 0.26674(6) 0.0240(4) Uani d 1
H H17 0.1171 0.8184 0.2867 0.029 Uiso calc 1
C C18 0.05714(13) 0.83903(11) 0.22290(6) 0.0208(3) Uani d 1
C C19 0.15755(13) 0.84937(12) 0.20853(5) 0.0212(3) Uani d 1
C C20 0.23197(14) 0.78886(13) 0.22332(6) 0.0252(4) Uani d 1
H H20 0.2171 0.7417 0.2407 0.030 Uiso calc 1
C C21 0.32743(15) 0.79833(14) 0.21237(6) 0.0288(4) Uani d 1
C C22 0.35060(14) 0.87008(14) 0.18910(6) 0.0285(4) Uani d 1
H H22 0.4176 0.8766 0.1832 0.034 Uiso calc 1
C C23 0.28013(14) 0.93226(12) 0.17423(6) 0.0242(4) Uani d 1
C C24 0.18141(13) 0.91769(12) 0.18293(6) 0.0208(3) Uani d 1
C C25 -0.22374(14) 0.80187(13) 0.17502(6) 0.0259(4) Uani d 1
C C26 -0.20636(17) 0.72748(15) 0.14487(8) 0.0385(5) Uani d 1
H H26A -0.2689 0.7156 0.1251 0.058 Uiso calc 1
H H26B -0.1860 0.6761 0.1622 0.058 Uiso calc 1
H H26C -0.1530 0.7431 0.1280 0.058 Uiso calc 1
C C27 -0.25697(16) 0.88192(14) 0.14816(7) 0.0340(5) Uani d 1
H H27A -0.2625 0.9306 0.1676 0.051 Uiso calc 1
H H27B -0.3226 0.8712 0.1304 0.051 Uiso calc 1
H H27C -0.2071 0.8952 0.1292 0.051 Uiso calc 1
C C28 -0.31157(16) 0.77680(18) 0.19899(7) 0.0414(6) Uani d 1
H H28A -0.3218 0.8221 0.2198 0.062 Uiso calc 1
H H28B -0.2957 0.7225 0.2145 0.062 Uiso calc 1
H H28C -0.3732 0.7698 0.1779 0.062 Uiso calc 1
C C29 0.03783(16) 0.79999(15) 0.35515(6) 0.0334(5) Uani d 1
H H29A 0.0934 0.7618 0.3506 0.050 Uiso calc 1
H H29B 0.0190 0.7890 0.3838 0.050 Uiso calc 1
H H29C 0.0593 0.8600 0.3534 0.050 Uiso calc 1
C C30 0.38639(18) 0.67199(17) 0.25083(9) 0.0474(6) Uani d 1
H H30A 0.3739 0.6951 0.2788 0.071 Uiso calc 1
H H30B 0.4455 0.6341 0.2555 0.071 Uiso calc 1
H H30C 0.3273 0.6393 0.2374 0.071 Uiso calc 1
C C31 0.31189(15) 1.01366(14) 0.15168(7) 0.0305(4) Uani d 1
C C32 0.26525(17) 1.01554(16) 0.10375(7) 0.0386(5) Uani d 1
H H32A 0.1917 1.0199 0.1013 0.058 Uiso calc 1
H H32B 0.2829 0.9626 0.0896 0.058 Uiso calc 1
H H32C 0.2913 1.0653 0.0896 0.058 Uiso calc 1
C C33 0.28132(19) 1.09348(15) 0.17499(8) 0.0433(6) Uani d 1
H H33A 0.3148 1.0929 0.2052 0.065 Uiso calc 1
H H33B 0.2080 1.0937 0.1743 0.065 Uiso calc 1
H H33C 0.3016 1.1451 0.1605 0.065 Uiso calc 1
C C34 0.42695(17) 1.01700(18) 0.15328(9) 0.0468(6) Uani d 1
H H34A 0.4459 1.0720 0.1414 0.070 Uiso calc 1
H H34B 0.4484 0.9697 0.1360 0.070 Uiso calc 1
H H34C 0.4600 1.0114 0.1834 0.070 Uiso calc 1
C C35 -0.01994(13) 0.74019(11) -0.00710(5) 0.0190(3) Uani d 1
C C36 -0.10642(13) 0.71434(11) 0.01005(6) 0.0211(3) Uani d 1
C C37 -0.09665(14) 0.64049(12) 0.03547(6) 0.0242(4) Uani d 1
H H37 -0.1521 0.6226 0.0490 0.029 Uiso calc 1
C C38 -0.00846(15) 0.59184(12) 0.04181(6) 0.0234(4) Uani d 1
C C39 0.07087(14) 0.61313(11) 0.02026(6) 0.0216(3) Uani d 1
H H39 0.1287 0.5772 0.0224 0.026 Uiso calc 1
C C40 0.06490(13) 0.68827(11) -0.00473(6) 0.0191(3) Uani d 1
C C41 0.14602(13) 0.70671(11) -0.03120(6) 0.0195(3) Uani d 1
C C42 0.17301(14) 0.64030(11) -0.05760(6) 0.0222(3) Uani d 1
H H42 0.1406 0.5859 -0.0581 0.027 Uiso calc 1
C C43 0.24729(14) 0.65520(12) -0.08274(6) 0.0243(4) Uani d 1
C C44 0.29977(14) 0.73246(12) -0.07929(6) 0.0243(4) Uani d 1
H H44 0.3529 0.7402 -0.0959 0.029 Uiso calc 1
C C45 0.27748(13) 0.79902(11) -0.05244(6) 0.0202(3) Uani d 1
C C46 0.19454(13) 0.78558(11) -0.03043(5) 0.0186(3) Uani d 1
C C47 -0.20971(14) 0.75849(13) -0.00268(6) 0.0255(4) Uani d 1
C C48 -0.23840(16) 0.75233(15) -0.05224(7) 0.0329(4) Uani d 1
H H48A -0.3043 0.7795 -0.0611 0.049 Uiso calc 1
H H48B -0.2418 0.6917 -0.0610 0.049 Uiso calc 1
H H48C -0.1874 0.7819 -0.0663 0.049 Uiso calc 1
C C49 -0.20901(16) 0.85279(14) 0.01137(8) 0.0351(5) Uani d 1
H H49A -0.1854 0.8568 0.0426 0.053 Uiso calc 1
H H49B -0.2774 0.8763 0.0048 0.053 Uiso calc 1
H H49C -0.1638 0.8856 -0.0044 0.053 Uiso calc 1
C C50 -0.29270(16) 0.71236(17) 0.01750(8) 0.0392(5) Uani d 1
H H50A -0.2764 0.7144 0.0492 0.059 Uiso calc 1
H H50B -0.2971 0.6523 0.0079 0.059 Uiso calc 1
H H50C -0.3575 0.7410 0.0083 0.059 Uiso calc 1
C C51 0.07793(17) 0.46875(13) 0.07478(7) 0.0328(4) Uani d 1
H H51A 0.0858 0.4419 0.0470 0.049 Uiso calc 1
H H51B 0.0699 0.4239 0.0961 0.049 Uiso calc 1
H H51C 0.1379 0.5033 0.0852 0.049 Uiso calc 1
C C52 0.22870(18) 0.51538(14) -0.11391(8) 0.0390(5) Uani d 1
H H52A 0.2455 0.4870 -0.0857 0.059 Uiso calc 1
H H52B 0.2532 0.4804 -0.1363 0.059 Uiso calc 1
H H52C 0.1553 0.5219 -0.1209 0.059 Uiso calc 1
C C53 0.34312(14) 0.88047(12) -0.04674(6) 0.0244(4) Uani d 1
C C54 0.43790(16) 0.87090(14) -0.06847(8) 0.0349(5) Uani d 1
H H54A 0.4765 0.8206 -0.0565 0.052 Uiso calc 1
H H54B 0.4797 0.9226 -0.0630 0.052 Uiso calc 1
H H54C 0.4180 0.8634 -0.0998 0.052 Uiso calc 1
C C55 0.28377(16) 0.95709(13) -0.06802(8) 0.0367(5) Uani d 1
H H55A 0.2640 0.9457 -0.0991 0.055 Uiso calc 1
H H55B 0.3260 1.0088 -0.0642 0.055 Uiso calc 1
H H55C 0.2232 0.9659 -0.0545 0.055 Uiso calc 1
C C56 0.37997(18) 0.89737(17) 0.00145(7) 0.0413(5) Uani d 1
H H56A 0.3218 0.9059 0.0166 0.062 Uiso calc 1
H H56B 0.4223 0.9490 0.0046 0.062 Uiso calc 1
H H56C 0.4194 0.8480 0.0141 0.062 Uiso calc 1
C C57 0.10115(15) 0.83262(12) 0.08053(6) 0.0259(4) Uani d 1
C C58 0.43179(16) 0.65168(12) 0.08541(7) 0.0611(8) Uani d 1
C C59 0.50365(15) 0.59332(16) 0.10454(7) 0.0776(11) Uani d 1
H H59 0.5499 0.6096 0.1294 0.093 Uiso calc 1
C C60 0.50780(16) 0.51116(14) 0.08730(9) 0.0863(12) Uani d 1
H H60 0.5569 0.4713 0.1004 0.104 Uiso calc 1
C C61 0.4401(2) 0.48734(13) 0.05094(10) 0.0995(14) Uani d 1
H H61 0.4429 0.4312 0.0392 0.119 Uiso calc 1
C C62 0.3682(2) 0.54570(17) 0.03182(8) 0.1091(16) Uani d 1
H H62 0.3219 0.5294 0.0070 0.131 Uiso calc 1
C C63 0.36407(16) 0.62787(15) 0.04905(7) 0.0756(10) Uani d 1
H H63 0.3150 0.6678 0.0360 0.091 Uiso calc 1
C C64 0.4267(3) 0.7386(3) 0.10370(13) 0.0878(11) Uani d 1
H H64A 0.4834 0.7730 0.0968 0.132 Uiso calc 1
H H64B 0.4302 0.7346 0.1353 0.132 Uiso calc 1
H H64C 0.3630 0.7659 0.0912 0.132 Uiso calc 1
C C65 0.21479(11) 0.53242(11) 0.17671(5) 0.0518(7) Uani d 1
C C66 0.17226(11) 0.60699(10) 0.15723(5) 0.0410(5) Uani d 1
H H66 0.2077 0.6395 0.1386 0.049 Uiso calc 1
C C67 0.07787(11) 0.63405(9) 0.16505(5) 0.0401(5) Uani d 1
H H67 0.0488 0.6850 0.1517 0.048 Uiso calc 1
C C68 0.02601(10) 0.58654(12) 0.19234(6) 0.0534(7) Uani d 1
H H68 -0.0385 0.6050 0.1977 0.064 Uiso calc 1
C C69 0.06854(13) 0.51197(11) 0.21182(6) 0.0584(7) Uani d 1
H H69 0.0331 0.4795 0.2305 0.070 Uiso calc 1
C C70 0.16293(14) 0.48491(9) 0.20400(5) 0.0539(7) Uani d 1
H H70 0.1920 0.4339 0.2173 0.065 Uiso calc 1
C C71 0.3155(3) 0.5033(3) 0.16757(13) 0.1101(18) Uani d 1
H H71A 0.3065 0.4573 0.1458 0.165 Uiso calc 1
H H71B 0.3554 0.4818 0.1944 0.165 Uiso calc 1
H H71C 0.3507 0.5518 0.1565 0.165 Uiso calc 1
O O1 -0.07102(9) 1.01463(8) 0.14786(4) 0.0223(3) Uani d 1
O O2 -0.02939(9) 0.85920(8) 0.15060(4) 0.0199(2) Uani d 1
O O3 0.10367(9) 0.97617(8) 0.16894(4) 0.0214(3) Uani d 1
O O4 -0.04594(11) 0.78438(11) 0.32282(4) 0.0363(4) Uani d 1
O O5 0.40458(11) 0.74111(11) 0.22297(5) 0.0396(4) Uani d 1
O O6 -0.01933(9) 0.81766(7) -0.02991(4) 0.0185(2) Uani d 1
O O7 0.16567(9) 0.84936(8) -0.00312(4) 0.0191(2) Uani d 1
O O8 0.04755(9) 0.96021(8) -0.04265(4) 0.0205(2) Uani d 1
O O9 -0.00905(11) 0.52279(9) 0.06893(4) 0.0284(3) Uani d 1
O O10 0.27510(11) 0.59780(9) -0.11224(5) 0.0327(3) Uani d 1
O O11 0.14861(13) 0.77373(10) 0.09226(5) 0.0397(4) Uani d 1
P P1 0.00872(3) 0.94829(3) 0.13333(2) 0.01749(9) Uani d 1
P P2 0.05519(3) 0.89371(3) -0.00705(2) 0.01635(9) Uani d 1
Rh Rh1 0.03018(2) 0.92806(2) 0.06248(2) 0.01662(4) Uani d 1

loop_
_atom_site_aniso_label
_atom_site_aniso_U_11
_atom_site_aniso_U_22
_atom_site_aniso_U_33
_atom_site_aniso_U_12
_atom_site_aniso_U_13
_atom_site_aniso_U_23
C1 0.0273(9) 0.0181(8) 0.0207(8) 0.0008(7) 0.0012(7) -0.0029(7)
C2 0.0380(10) 0.0240(9) 0.0208(9) 0.0007(8) 0.0062(8) -0.0004(7)
C3 0.0498(13) 0.0260(10) 0.0276(10) -0.0036(9) 0.0083(9) 0.0021(8)
C4 0.0599(14) 0.0191(10) 0.0373(12) 0.0044(9) 0.0083(10) -0.0023(8)
C5 0.0452(12) 0.0241(10) 0.0346(11) 0.0081(9) 0.0091(9) -0.0073(8)
C6 0.0290(9) 0.0238(9) 0.0234(9) 0.0042(7) 0.0026(7) -0.0028(7)
C7 0.0282(9) 0.0276(10) 0.0268(9) 0.0005(8) 0.0066(7) -0.0116(8)
C8 0.0303(10) 0.0392(12) 0.0338(11) 0.0049(9) 0.0029(8) -0.0140(9)
C9 0.0275(10) 0.0544(15) 0.0485(14) -0.0058(10) 0.0129(10) -0.0218(12)
C10 0.0444(13) 0.0458(14) 0.0459(13) -0.0115(11) 0.0255(11) -0.0144(11)
C11 0.0495(13) 0.0340(12) 0.0373(12) -0.0015(10) 0.0187(10) -0.0034(9)
C12 0.0311(10) 0.0297(10) 0.0330(10) 0.0026(8) 0.0105(8) -0.0034(8)
C13 0.0281(9) 0.0167(8) 0.0160(8) -0.0020(7) 0.0071(6) 0.0013(6)
C14 0.0258(9) 0.0206(9) 0.0222(9) -0.0035(7) 0.0053(7) 0.0025(7)
C15 0.0264(9) 0.0292(10) 0.0248(9) -0.0061(8) 0.0092(7) 0.0034(8)
C16 0.0320(10) 0.0284(10) 0.0180(8) -0.0057(8) 0.0070(7) 0.0036(7)
C17 0.0257(9) 0.0264(9) 0.0195(8) -0.0039(7) 0.0025(7) 0.0033(7)
C18 0.0252(8) 0.0187(8) 0.0195(8) -0.0033(7) 0.0066(7) 0.0012(7)
C19 0.0232(8) 0.0244(9) 0.0163(8) -0.0026(7) 0.0036(6) -0.0014(7)
C20 0.0276(9) 0.0273(9) 0.0206(8) 0.0003(7) 0.0033(7) 0.0025(7)
C21 0.0272(9) 0.0338(11) 0.0251(9) 0.0054(8) 0.0025(7) 0.0011(8)
C22 0.0213(9) 0.0395(11) 0.0257(9) -0.0033(8) 0.0069(7) -0.0007(8)
C23 0.0258(9) 0.0291(10) 0.0187(8) -0.0063(7) 0.0062(7) -0.0009(7)
C24 0.0227(8) 0.0220(9) 0.0175(8) -0.0011(7) 0.0028(6) -0.0011(7)
C25 0.0254(9) 0.0280(10) 0.0238(9) -0.0067(7) 0.0018(7) 0.0053(7)
C26 0.0386(12) 0.0345(12) 0.0396(12) -0.0088(9) -0.0032(9) -0.0058(9)
C27 0.0287(10) 0.0338(11) 0.0369(11) -0.0045(8) -0.0032(8) 0.0086(9)
C28 0.0277(10) 0.0620(16) 0.0335(11) -0.0138(10) 0.0012(9) 0.0134(11)
C29 0.0370(11) 0.0451(13) 0.0188(9) -0.0089(9) 0.0061(8) 0.0027(8)
C30 0.0368(12) 0.0439(14) 0.0575(16) 0.0082(10) -0.0053(11) 0.0154(12)
C31 0.0298(10) 0.0332(11) 0.0300(10) -0.0110(8) 0.0091(8) 0.0032(8)
C32 0.0410(12) 0.0448(13) 0.0311(11) -0.0114(10) 0.0087(9) 0.0110(10)
C33 0.0486(14) 0.0325(12) 0.0502(14) -0.0162(10) 0.0124(11) -0.0044(10)
C34 0.0347(12) 0.0576(16) 0.0491(14) -0.0167(11) 0.0098(10) 0.0127(12)
C35 0.0253(8) 0.0135(8) 0.0185(8) -0.0005(6) 0.0042(6) 0.0002(6)
C36 0.0237(8) 0.0192(8) 0.0214(8) -0.0022(7) 0.0070(7) -0.0036(7)
C37 0.0278(9) 0.0226(9) 0.0240(9) -0.0052(7) 0.0097(7) -0.0008(7)
C38 0.0336(10) 0.0170(8) 0.0202(8) -0.0058(7) 0.0065(7) 0.0000(7)
C39 0.0267(9) 0.0167(8) 0.0224(8) 0.0005(7) 0.0069(7) -0.0009(7)
C40 0.0229(8) 0.0155(8) 0.0199(8) -0.0021(6) 0.0069(6) -0.0013(6)
C41 0.0224(8) 0.0172(8) 0.0202(8) 0.0032(6) 0.0076(6) 0.0020(6)
C42 0.0253(9) 0.0159(8) 0.0264(9) 0.0021(7) 0.0074(7) -0.0008(7)
C43 0.0262(9) 0.0213(9) 0.0273(9) 0.0046(7) 0.0099(7) -0.0037(7)
C44 0.0245(9) 0.0229(9) 0.0281(9) 0.0018(7) 0.0120(7) -0.0004(7)
C45 0.0212(8) 0.0178(8) 0.0224(8) 0.0016(6) 0.0059(7) 0.0023(7)
C46 0.0216(8) 0.0156(8) 0.0193(8) 0.0047(6) 0.0054(6) 0.0002(6)
C47 0.0204(8) 0.0285(10) 0.0284(9) -0.0004(7) 0.0065(7) -0.0022(8)
C48 0.0305(10) 0.0367(11) 0.0304(10) 0.0013(9) 0.0012(8) -0.0026(9)
C49 0.0263(10) 0.0329(11) 0.0461(12) 0.0057(8) 0.0054(9) -0.0110(9)
C50 0.0246(10) 0.0507(14) 0.0440(13) -0.0022(9) 0.0106(9) 0.0073(11)
C51 0.0443(12) 0.0215(9) 0.0314(10) -0.0001(8) 0.0025(9) 0.0083(8)
C52 0.0471(13) 0.0257(10) 0.0499(13) -0.0056(9) 0.0254(11) -0.0156(10)
C53 0.0239(9) 0.0216(9) 0.0298(9) -0.0032(7) 0.0109(7) -0.0015(7)
C54 0.0293(10) 0.0316(11) 0.0478(13) -0.0071(8) 0.0192(9) -0.0056(9)
C55 0.0340(11) 0.0213(10) 0.0574(14) -0.0013(8) 0.0148(10) 0.0071(9)
C56 0.0382(12) 0.0527(14) 0.0340(11) -0.0191(11) 0.0092(9) -0.0092(10)
C57 0.0363(10) 0.0252(9) 0.0173(8) 0.0042(8) 0.0074(7) 0.0004(7)
C58 0.0578(17) 0.0594(18) 0.0649(19) -0.0025(14) 0.0058(14) 0.0092(15)
C59 0.0421(16) 0.085(3) 0.098(3) -0.0023(16) -0.0126(16) 0.024(2)
C60 0.0446(17) 0.073(2) 0.139(4) 0.0028(16) 0.007(2) 0.028(2)
C61 0.076(3) 0.097(3) 0.121(4) 0.009(2) 0.001(2) -0.003(3)
C62 0.105(3) 0.100(3) 0.109(4) 0.020(3) -0.028(3) -0.014(3)
C63 0.065(2) 0.081(2) 0.072(2) 0.0034(18) -0.0186(17) 0.0108(19)
C64 0.093(3) 0.085(3) 0.082(3) 0.014(2) 0.001(2) -0.009(2)
C65 0.0674(17) 0.0544(16) 0.0352(12) 0.0279(14) 0.0124(12) 0.0054(11)
C66 0.0507(14) 0.0354(12) 0.0384(12) 0.0080(10) 0.0117(10) 0.0022(10)
C67 0.0465(13) 0.0317(11) 0.0418(12) 0.0024(10) 0.0055(10) -0.0007(10)
C68 0.0394(13) 0.0693(19) 0.0519(15) 0.0016(13) 0.0081(11) 0.0142(14)
C69 0.0558(16) 0.070(2) 0.0484(15) -0.0059(14) 0.0047(13) 0.0232(14)
C70 0.0779(19) 0.0463(15) 0.0354(13) 0.0129(14) 0.0017(12) 0.0101(11)
C71 0.117(3) 0.141(4) 0.084(3) 0.095(3) 0.052(2) 0.049(3)
O1 0.0262(6) 0.0181(6) 0.0242(6) -0.0010(5) 0.0086(5) -0.0030(5)
O2 0.0268(6) 0.0177(6) 0.0159(6) -0.0029(5) 0.0057(5) 0.0026(5)
O3 0.0238(6) 0.0196(6) 0.0207(6) -0.0029(5) 0.0033(5) 0.0006(5)
O4 0.0340(8) 0.0580(10) 0.0177(6) -0.0144(7) 0.0062(6) 0.0076(6)
O5 0.0284(7) 0.0465(9) 0.0439(9) 0.0115(7) 0.0051(6) 0.0116(7)
O6 0.0224(6) 0.0143(6) 0.0193(6) 0.0003(5) 0.0048(5) 0.0004(5)
O7 0.0209(6) 0.0155(6) 0.0219(6) 0.0024(5) 0.0063(5) -0.0014(5)
O8 0.0286(6) 0.0151(6) 0.0194(6) 0.0034(5) 0.0088(5) 0.0023(5)
O9 0.0383(7) 0.0200(6) 0.0281(7) -0.0032(6) 0.0090(6) 0.0074(5)
O10 0.0401(8) 0.0234(7) 0.0397(8) -0.0024(6) 0.0229(7) -0.0100(6)
O11 0.0582(10) 0.0314(8) 0.0284(7) 0.0217(7) 0.0035(7) 0.0045(6)
P1 0.0217(2) 0.0164(2) 0.0153(2) -0.00067(16) 0.00582(16) 0.00060(16)
P2 0.0205(2) 0.0132(2) 0.01642(19) 0.00155(15) 0.00628(15) 0.00047(15)
Rh1 0.02171(7) 0.01364(7) 0.01554(7) 0.00143(5) 0.00610(5) 0.00137(5)

loop_
_atom_type_symbol
_atom_type_description
_atom_type_scat_dispersion_real
_atom_type_scat_dispersion_imag
_atom_type_scat_source
C C 0.0033 0.0016 'International Tables Vol C Tables 4.2.6.8 and 6.1.1.4'
H H 0.0000 0.0000 'International Tables Vol C Tables 4.2.6.8 and 6.1.1.4'
O O 0.0106 0.0060 'International Tables Vol C Tables 4.2.6.8 and 6.1.1.4'
P P 0.1023 0.0942 'International Tables Vol C Tables 4.2.6.8 and 6.1.1.4'
Rh Rh -1.1178 0.9187 'International Tables Vol C Tables 4.2.6.8 and 6.1.1.4'

loop_
_geom_angle_atom_site_label_1
_geom_angle_atom_site_label_2
_geom_angle_atom_site_label_3
_geom_angle_site_symmetry_1
_geom_angle_site_symmetry_3
_geom_angle
C2 C1 C6 . . 122.00(17)
C2 C1 O1 . . 121.74(16)
C6 C1 O1 . . 116.20(16)
C1 C2 C3 . . 119.42(18)
C1 C2 H2 . . 120.3
C3 C2 H2 . . 120.3
C4 C3 C2 . . 120.3(2)
C4 C3 H3 . . 119.9
C2 C3 H3 . . 119.9
C3 C4 C5 . . 119.4(2)
C3 C4 H4 . . 120.3
C5 C4 H4 . . 120.3
C4 C5 C6 . . 121.78(19)
C4 C5 H5 . . 119.1
C6 C5 H5 . . 119.1
C1 C6 C5 . . 117.08(18)
C1 C6 C7 . . 123.20(17)
C5 C6 C7 . . 119.70(17)
C12 C7 C8 . . 118.9(2)
C12 C7 C6 . . 121.40(17)
C8 C7 C6 . . 119.61(19)
C9 C8 C7 . . 120.2(2)
C9 C8 H8 . . 119.9
C7 C8 H8 . . 119.9
C10 C9 C8 . . 120.6(2)
C10 C9 H9 . . 119.7
C8 C9 H9 . . 119.7
C9 C10 C11 . . 120.1(2)
C9 C10 H10 . . 120.0
C11 C10 H10 . . 120.0
C10 C11 C12 . . 119.7(2)
C10 C11 H11 . . 120.1
C12 C11 H11 . . 120.1
C11 C12 C7 . . 120.5(2)
C11 C12 H12 . . 119.7
C7 C12 H12 . . 119.7
C18 C13 C14 . . 122.73(16)
C18 C13 O2 . . 117.61(15)
C14 C13 O2 . . 119.25(15)
C15 C14 C13 . . 115.79(17)
C15 C14 C25 . . 120.03(16)
C13 C14 C25 . . 123.99(16)
C14 C15 C16 . . 122.64(17)
C14 C15 H15 . . 118.7
C16 C15 H15 . . 118.7
O4 C16 C17 . . 124.70(17)
O4 C16 C15 . . 115.14(16)
C17 C16 C15 . . 120.13(17)
C16 C17 C18 . . 119.28(17)
C16 C17 H17 . . 120.4
C18 C17 H17 . . 120.4
C13 C18 C17 . . 119.01(16)
C13 C18 C19 . . 123.40(15)
C17 C18 C19 . . 117.38(16)
C24 C19 C20 . . 119.12(16)
C24 C19 C18 . . 123.38(16)
C20 C19 C18 . . 117.44(16)
C21 C20 C19 . . 119.26(18)
C21 C20 H20 . . 120.4
C19 C20 H20 . . 120.4
O5 C21 C20 . . 124.53(19)
O5 C21 C22 . . 115.29(18)
C20 C21 C22 . . 120.19(18)
C23 C22 C21 . . 122.70(17)
C23 C22 H22 . . 118.7
C21 C22 H22 . . 118.7
C22 C23 C24 . . 115.96(17)
C22 C23 C31 . . 120.39(17)
C24 C23 C31 . . 123.59(17)
C19 C24 O3 . . 116.57(15)
C19 C24 C23 . . 122.43(17)
O3 C24 C23 . . 120.80(16)
C27 C25 C26 . . 109.77(17)
C27 C25 C28 . . 106.94(17)
C26 C25 C28 . . 107.82(18)
C27 C25 C14 . . 112.75(16)
C26 C25 C14 . . 108.25(16)
C28 C25 C14 . . 111.19(16)
C25 C26 H26A . . 109.5
C25 C26 H26B . . 109.5
H26A C26 H26B . . 109.5
C25 C26 H26C . . 109.5
H26A C26 H26C . . 109.5
H26B C26 H26C . . 109.5
C25 C27 H27A . . 109.5
C25 C27 H27B . . 109.5
H27A C27 H27B . . 109.5
C25 C27 H27C . . 109.5
H27A C27 H27C . . 109.5
H27B C27 H27C . . 109.5
C25 C28 H28A . . 109.5
C25 C28 H28B . . 109.5
H28A C28 H28B . . 109.5
C25 C28 H28C . . 109.5
H28A C28 H28C . . 109.5
H28B C28 H28C . . 109.5
O4 C29 H29A . . 109.5
O4 C29 H29B . . 109.5
H29A C29 H29B . . 109.5
O4 C29 H29C . . 109.5
H29A C29 H29C . . 109.5
H29B C29 H29C . . 109.5
O5 C30 H30A . . 109.5
O5 C30 H30B . . 109.5
H30A C30 H30B . . 109.5
O5 C30 H30C . . 109.5
H30A C30 H30C . . 109.5
H30B C30 H30C . . 109.5
C33 C31 C32 . . 110.5(2)
C33 C31 C34 . . 107.35(19)
C32 C31 C34 . . 106.89(17)
C33 C31 C23 . . 109.79(17)
C32 C31 C23 . . 111.18(17)
C34 C31 C23 . . 111.05(18)
C31 C32 H32A . . 109.5
C31 C32 H32B . . 109.5
H32A C32 H32B . . 109.5
C31 C32 H32C . . 109.5
H32A C32 H32C . . 109.5
H32B C32 H32C . . 109.5
C31 C33 H33A . . 109.5
C31 C33 H33B . . 109.5
H33A C33 H33B . . 109.5
C31 C33 H33C . . 109.5
H33A C33 H33C . . 109.5
H33B C33 H33C . . 109.5
C31 C34 H34A . . 109.5
C31 C34 H34B . . 109.5
H34A C34 H34B . . 109.5
C31 C34 H34C . . 109.5
H34A C34 H34C . . 109.5
H34B C34 H34C . . 109.5
C40 C35 O6 . . 117.37(15)
C40 C35 C36 . . 122.00(16)
O6 C35 C36 . . 120.50(15)
C37 C36 C35 . . 116.15(16)
C37 C36 C47 . . 121.14(16)
C35 C36 C47 . . 122.34(16)
C36 C37 C38 . . 122.28(17)
C36 C37 H37 . . 118.9
C38 C37 H37 . . 118.9
O9 C38 C39 . . 124.45(17)
O9 C38 C37 . . 115.45(16)
C39 C38 C37 . . 120.06(17)
C38 C39 C40 . . 119.16(17)
C38 C39 H39 . . 120.4
C40 C39 H39 . . 120.4
C35 C40 C39 . . 119.49(16)
C35 C40 C41 . . 121.36(15)
C39 C40 C41 . . 118.95(15)
C46 C41 C42 . . 119.95(15)
C46 C41 C40 . . 122.74(15)
C42 C41 C40 . . 117.31(16)
C43 C42 C41 . . 118.93(17)
C43 C42 H42 . . 120.5
C41 C42 H42 . . 120.5
O10 C43 C42 . . 124.42(17)
O10 C43 C44 . . 115.35(16)
C42 C43 C44 . . 120.23(17)
C43 C44 C45 . . 122.50(16)
C43 C44 H44 . . 118.7
C45 C44 H44 . . 118.7
C44 C45 C46 . . 116.12(16)
C44 C45 C53 . . 120.70(15)
C46 C45 C53 . . 123.15(15)
C41 C46 O7 . . 117.70(14)
C41 C46 C45 . . 121.73(15)
O7 C46 C45 . . 120.21(15)
C49 C47 C48 . . 109.71(17)
C49 C47 C50 . . 107.67(17)
C48 C47 C50 . . 107.21(17)
C49 C47 C36 . . 112.74(16)
C48 C47 C36 . . 107.97(15)
C50 C47 C36 . . 111.41(16)
C47 C48 H48A . . 109.5
C47 C48 H48B . . 109.5
H48A C48 H48B . . 109.5
C47 C48 H48C . . 109.5
H48A C48 H48C . . 109.5
H48B C48 H48C . . 109.5
C47 C49 H49A . . 109.5
C47 C49 H49B . . 109.5
H49A C49 H49B . . 109.5
C47 C49 H49C . . 109.5
H49A C49 H49C . . 109.5
H49B C49 H49C . . 109.5
C47 C50 H50A . . 109.5
C47 C50 H50B . . 109.5
H50A C50 H50B . . 109.5
C47 C50 H50C . . 109.5
H50A C50 H50C . . 109.5
H50B C50 H50C . . 109.5
O9 C51 H51A . . 109.5
O9 C51 H51B . . 109.5
H51A C51 H51B . . 109.5
O9 C51 H51C . . 109.5
H51A C51 H51C . . 109.5
H51B C51 H51C . . 109.5
O10 C52 H52A . . 109.5
O10 C52 H52B . . 109.5
H52A C52 H52B . . 109.5
O10 C52 H52C . . 109.5
H52A C52 H52C . . 109.5
H52B C52 H52C . . 109.5
C55 C53 C56 . . 111.18(18)
C55 C53 C54 . . 107.22(16)
C56 C53 C54 . . 106.48(17)
C55 C53 C45 . . 109.93(16)
C56 C53 C45 . . 110.40(16)
C54 C53 C45 . . 111.55(15)
C53 C54 H54A . . 109.5
C53 C54 H54B . . 109.5
H54A C54 H54B . . 109.5
C53 C54 H54C . . 109.5
H54A C54 H54C . . 109.5
H54B C54 H54C . . 109.5
C53 C55 H55A . . 109.5
C53 C55 H55B . . 109.5
H55A C55 H55B . . 109.5
C53 C55 H55C . . 109.5
H55A C55 H55C . . 109.5
H55B C55 H55C . . 109.5
C53 C56 H56A . . 109.5
C53 C56 H56B . . 109.5
H56A C56 H56B . . 109.5
C53 C56 H56C . . 109.5
H56A C56 H56C . . 109.5
H56B C56 H56C . . 109.5
O11 C57 Rh1 . . 177.9(2)
C59 C58 C63 . . 120.0
C59 C58 C64 . . 120.2(2)
C63 C58 C64 . . 119.8(2)
C60 C59 C58 . . 120.0
C60 C59 H59 . . 120.0
C58 C59 H59 . . 120.0
C59 C60 C61 . . 120.0
C59 C60 H60 . . 120.0
C61 C60 H60 . . 120.0
C62 C61 C60 . . 120.0
C62 C61 H61 . . 120.0
C60 C61 H61 . . 120.0
C61 C62 C63 . . 120.0
C61 C62 H62 . . 120.0
C63 C62 H62 . . 120.0
C62 C63 C58 . . 120.0
C62 C63 H63 . . 120.0
C58 C63 H63 . . 120.0
C58 C64 H64A . . 109.5
C58 C64 H64B . . 109.5
H64A C64 H64B . . 109.5
C58 C64 H64C . . 109.5
H64A C64 H64C . . 109.5
H64B C64 H64C . . 109.5
C66 C65 C70 . . 120.0
C66 C65 C71 . . 119.52(19)
C70 C65 C71 . . 120.47(19)
C65 C66 C67 . . 120.0
C65 C66 H66 . . 120.0
C67 C66 H66 . . 120.0
C68 C67 C66 . . 120.0
C68 C67 H67 . . 120.0
C66 C67 H67 . . 120.0
C69 C68 C67 . . 120.0
C69 C68 H68 . . 120.0
C67 C68 H68 . . 120.0
C68 C69 C70 . . 120.0
C68 C69 H69 . . 120.0
C70 C69 H69 . . 120.0
C69 C70 C65 . . 120.0
C69 C70 H70 . . 120.0
C65 C70 H70 . . 120.0
C65 C71 H71A . . 109.5
C65 C71 H71B . . 109.5
H71A C71 H71B . . 109.5
C65 C71 H71C . . 109.5
H71A C71 H71C . . 109.5
H71B C71 H71C . . 109.5
C1 O1 P1 . . 126.22(11)
C13 O2 P1 . . 124.26(11)
C24 O3 P1 . . 120.71(11)
C16 O4 C29 . . 117.31(15)
C21 O5 C30 . . 116.40(17)
C35 O6 P2 . . 116.77(10)
C46 O7 P2 . . 126.12(11)
P2 O8 Rh1 . 3_575 140.28(7)
C38 O9 C51 . . 117.38(15)
C43 O10 C52 . . 116.63(15)
O2 P1 O1 . . 101.63(7)
O2 P1 O3 . . 105.08(7)
O1 P1 O3 . . 97.10(7)
O2 P1 Rh1 . . 107.40(5)
O1 P1 Rh1 . . 123.27(5)
O3 P1 Rh1 . . 119.82(5)
O8 P2 O7 . . 107.83(7)
O8 P2 O6 . . 101.89(7)
O7 P2 O6 . . 102.46(6)
O8 P2 Rh1 . . 121.95(5)
O7 P2 Rh1 . . 106.81(5)
O6 P2 Rh1 . . 114.16(5)
C57 Rh1 O8 . 3_575 178.25(7)
C57 Rh1 P1 . . 87.14(6)
O8 Rh1 P1 3_575 . 92.36(3)
C57 Rh1 P2 . . 87.55(6)
O8 Rh1 P2 3_575 . 93.00(3)
P1 Rh1 P2 . . 174.350(16)

loop_
_geom_bond_atom_site_label_1
_geom_bond_atom_site_label_2
_geom_bond_site_symmetry_2
_geom_bond_distance
C1 C2 . 1.381(3)
C1 C6 . 1.392(3)
C1 O1 . 1.400(2)
C2 C3 . 1.383(3)
C2 H2 . 0.9500
C3 C4 . 1.382(3)
C3 H3 . 0.9500
C4 C5 . 1.383(3)
C4 H4 . 0.9500
C5 C6 . 1.396(3)
C5 H5 . 0.9500
C6 C7 . 1.483(3)
C7 C12 . 1.392(3)
C7 C8 . 1.395(3)
C8 C9 . 1.386(3)
C8 H8 . 0.9500
C9 C10 . 1.370(4)
C9 H9 . 0.9500
C10 C11 . 1.389(3)
C10 H10 . 0.9500
C11 C12 . 1.389(3)
C11 H11 . 0.9500
C12 H12 . 0.9500
C13 C18 . 1.386(3)
C13 C14 . 1.407(2)
C13 O2 . 1.411(2)
C14 C15 . 1.386(3)
C14 C25 . 1.543(3)
C15 C16 . 1.389(3)
C15 H15 . 0.9500
C16 O4 . 1.373(2)
C16 C17 . 1.380(3)
C17 C18 . 1.402(2)
C17 H17 . 0.9500
C18 C19 . 1.491(2)
C19 C24 . 1.395(2)
C19 C20 . 1.398(3)
C20 C21 . 1.382(3)
C20 H20 . 0.9500
C21 O5 . 1.366(2)
C21 C22 . 1.391(3)
C22 C23 . 1.382(3)
C22 H22 . 0.9500
C23 C24 . 1.409(2)
C23 C31 . 1.539(3)
C24 O3 . 1.402(2)
C25 C27 . 1.528(3)
C25 C26 . 1.530(3)
C25 C28 . 1.538(3)
C26 H26A . 0.9800
C26 H26B . 0.9800
C26 H26C . 0.9800
C27 H27A . 0.9800
C27 H27B . 0.9800
C27 H27C . 0.9800
C28 H28A . 0.9800
C28 H28B . 0.9800
C28 H28C . 0.9800
C29 O4 . 1.411(2)
C29 H29A . 0.9800
C29 H29B . 0.9800
C29 H29C . 0.9800
C30 O5 . 1.425(3)
C30 H30A . 0.9800
C30 H30B . 0.9800
C30 H30C . 0.9800
C31 C33 . 1.525(3)
C31 C32 . 1.529(3)
C31 C34 . 1.537(3)
C32 H32A . 0.9800
C32 H32B . 0.9800
C32 H32C . 0.9800
C33 H33A . 0.9800
C33 H33B . 0.9800
C33 H33C . 0.9800
C34 H34A . 0.9800
C34 H34B . 0.9800
C34 H34C . 0.9800
C35 C40 . 1.388(2)
C35 O6 . 1.399(2)
C35 C36 . 1.407(2)
C36 C37 . 1.390(3)
C36 C47 . 1.543(3)
C37 C38 . 1.392(3)
C37 H37 . 0.9500
C38 O9 . 1.367(2)
C38 C39 . 1.382(2)
C39 C40 . 1.399(2)
C39 H39 . 0.9500
C40 C41 . 1.489(2)
C41 C46 . 1.387(2)
C41 C42 . 1.401(2)
C42 C43 . 1.377(2)
C42 H42 . 0.9500
C43 O10 . 1.373(2)
C43 C44 . 1.388(3)
C44 C45 . 1.391(2)
C44 H44 . 0.9500
C45 C46 . 1.408(2)
C45 C53 . 1.537(2)
C46 O7 . 1.399(2)
C47 C49 . 1.529(3)
C47 C48 . 1.536(3)
C47 C50 . 1.537(3)
C48 H48A . 0.9800
C48 H48B . 0.9800
C48 H48C . 0.9800
C49 H49A . 0.9800
C49 H49B . 0.9800
C49 H49C . 0.9800
C50 H50A . 0.9800
C50 H50B . 0.9800
C50 H50C . 0.9800
C51 O9 . 1.427(3)
C51 H51A . 0.9800
C51 H51B . 0.9800
C51 H51C . 0.9800
C52 O10 . 1.422(2)
C52 H52A . 0.9800
C52 H52B . 0.9800
C52 H52C . 0.9800
C53 C55 . 1.527(3)
C53 C56 . 1.531(3)
C53 C54 . 1.535(3)
C54 H54A . 0.9800
C54 H54B . 0.9800
C54 H54C . 0.9800
C55 H55A . 0.9800
C55 H55B . 0.9800
C55 H55C . 0.9800
C56 H56A . 0.9800
C56 H56B . 0.9800
C56 H56C . 0.9800
C57 O11 . 1.143(2)
C57 Rh1 . 1.8057(19)
C58 C59 . 1.3900
C58 C63 . 1.3900
C58 C64 . 1.472(4)
C59 C60 . 1.3900
C59 H59 . 0.9500
C60 C61 . 1.3900
C60 H60 . 0.9500
C61 C62 . 1.3900
C61 H61 . 0.9500
C62 C63 . 1.3900
C62 H62 . 0.9500
C63 H63 . 0.9500
C64 H64A . 0.9800
C64 H64B . 0.9800
C64 H64C . 0.9800
C65 C66 . 1.3900
C65 C70 . 1.3900
C65 C71 . 1.492(3)
C66 C67 . 1.3900
C66 H66 . 0.9500
C67 C68 . 1.3900
C67 H67 . 0.9500
C68 C69 . 1.3900
C68 H68 . 0.9500
C69 C70 . 1.3900
C69 H69 . 0.9500
C70 H70 . 0.9500
C71 H71A . 0.9800
C71 H71B . 0.9800
C71 H71C . 0.9800
O1 P1 . 1.5999(13)
O2 P1 . 1.5976(12)
O3 P1 . 1.6157(13)
O6 P2 . 1.6393(13)
O7 P2 . 1.6217(12)
O8 P2 . 1.5081(12)
O8 Rh1 3_575 2.0710(12)
P1 Rh1 . 2.2906(4)
P2 Rh1 . 2.3049(4)
Rh1 O8 3_575 2.0711(12)

loop_
_geom_torsion_atom_site_label_1
_geom_torsion_atom_site_label_2
_geom_torsion_atom_site_label_3
_geom_torsion_atom_site_label_4
_geom_torsion_site_symmetry_1
_geom_torsion
C6 C1 C2 C3 . 0.0(3)
O1 C1 C2 C3 . 177.22(18)
C1 C2 C3 C4 . -0.9(3)
C2 C3 C4 C5 . 0.6(3)
C3 C4 C5 C6 . 0.6(4)
C2 C1 C6 C5 . 1.1(3)
O1 C1 C6 C5 . -176.24(17)
C2 C1 C6 C7 . -177.06(18)
O1 C1 C6 C7 . 5.6(3)
C4 C5 C6 C1 . -1.4(3)
C4 C5 C6 C7 . 176.8(2)
C1 C6 C7 C12 . 59.9(3)
C5 C6 C7 C12 . -118.2(2)
C1 C6 C7 C8 . -124.3(2)
C5 C6 C7 C8 . 57.5(3)
C12 C7 C8 C9 . 0.4(3)
C6 C7 C8 C9 . -175.45(19)
C7 C8 C9 C10 . 0.3(3)
C8 C9 C10 C11 . -0.4(4)
C9 C10 C11 C12 . -0.4(3)
C10 C11 C12 C7 . 1.1(3)
C8 C7 C12 C11 . -1.2(3)
C6 C7 C12 C11 . 174.64(19)
C18 C13 C14 C15 . 6.5(3)
O2 C13 C14 C15 . 178.99(16)
C18 C13 C14 C25 . -168.51(17)
O2 C13 C14 C25 . 3.9(3)
C13 C14 C15 C16 . -1.5(3)
C25 C14 C15 C16 . 173.73(18)
C14 C15 C16 O4 . 178.17(18)
C14 C15 C16 C17 . -3.7(3)
O4 C16 C17 C18 . -177.94(18)
C15 C16 C17 C18 . 4.1(3)
C14 C13 C18 C17 . -6.2(3)
O2 C13 C18 C17 . -178.77(16)
C14 C13 C18 C19 . 168.40(17)
O2 C13 C18 C19 . -4.2(3)
C16 C17 C18 C13 . 0.6(3)
C16 C17 C18 C19 . -174.28(17)
C13 C18 C19 C24 . 52.2(3)
C17 C18 C19 C24 . -133.16(19)
C13 C18 C19 C20 . -130.61(19)
C17 C18 C19 C20 . 44.1(2)
C24 C19 C20 C21 . 0.3(3)
C18 C19 C20 C21 . -177.09(17)
C19 C20 C21 O5 . -176.43(18)
C19 C20 C21 C22 . 3.8(3)
O5 C21 C22 C23 . 177.17(18)
C20 C21 C22 C23 . -3.0(3)
C21 C22 C23 C24 . -1.8(3)
C21 C22 C23 C31 . 175.35(18)
C20 C19 C24 O3 . 179.79(15)
C18 C19 C24 O3 . -3.0(2)
C20 C19 C24 C23 . -5.4(3)
C18 C19 C24 C23 . 171.83(17)
C22 C23 C24 C19 . 6.0(3)
C31 C23 C24 C19 . -171.03(17)
C22 C23 C24 O3 . -179.34(16)
C31 C23 C24 O3 . 3.6(3)
C15 C14 C25 C27 . 126.3(2)
C13 C14 C25 C27 . -58.9(2)
C15 C14 C25 C26 . -112.1(2)
C13 C14 C25 C26 . 62.7(2)
C15 C14 C25 C28 . 6.2(3)
C13 C14 C25 C28 . -178.99(19)
C22 C23 C31 C33 . -124.4(2)
C24 C23 C31 C33 . 52.6(3)
C22 C23 C31 C32 . 113.1(2)
C24 C23 C31 C32 . -70.0(2)
C22 C23 C31 C34 . -5.8(3)
C24 C23 C31 C34 . 171.14(19)
C40 C35 C36 C37 . 9.9(3)
O6 C35 C36 C37 . -174.39(15)
C40 C35 C36 C47 . -163.16(17)
O6 C35 C36 C47 . 12.5(3)
C35 C36 C37 C38 . -3.4(3)
C47 C36 C37 C38 . 169.73(17)
C36 C37 C38 O9 . 177.68(16)
C36 C37 C38 C39 . -4.3(3)
O9 C38 C39 C40 . -176.40(16)
C37 C38 C39 C40 . 5.8(3)
O6 C35 C40 C39 . 175.53(15)
C36 C35 C40 C39 . -8.6(3)
O6 C35 C40 C41 . -9.8(2)
C36 C35 C40 C41 . 166.06(16)
C38 C39 C40 C35 . 0.5(3)
C38 C39 C40 C41 . -174.31(16)
C35 C40 C41 C46 . 54.6(2)
C39 C40 C41 C46 . -130.68(18)
C35 C40 C41 C42 . -125.56(18)
C39 C40 C41 C42 . 49.2(2)
C46 C41 C42 C43 . -0.6(3)
C40 C41 C42 C43 . 179.59(17)
C41 C42 C43 O10 . -174.92(18)
C41 C42 C43 C44 . 5.0(3)
O10 C43 C44 C45 . 176.86(17)
C42 C43 C44 C45 . -3.1(3)
C43 C44 C45 C46 . -3.3(3)
C43 C44 C45 C53 . 174.90(18)
C42 C41 C46 O7 . -179.21(15)
C40 C41 C46 O7 . 0.6(2)
C42 C41 C46 C45 . -6.1(3)
C40 C41 C46 C45 . 173.78(16)
C44 C45 C46 C41 . 7.8(3)
C53 C45 C46 C41 . -170.31(17)
C44 C45 C46 O7 . -179.22(15)
C53 C45 C46 O7 . 2.7(3)
C37 C36 C47 C49 . 123.2(2)
C35 C36 C47 C49 . -64.0(2)
C37 C36 C47 C48 . -115.40(19)
C35 C36 C47 C48 . 57.3(2)
C37 C36 C47 C50 . 2.1(2)
C35 C36 C47 C50 . 174.80(18)
C44 C45 C53 C55 . 111.1(2)
C46 C45 C53 C55 . -70.9(2)
C44 C45 C53 C56 . -125.9(2)
C46 C45 C53 C56 . 52.1(2)
C44 C45 C53 C54 . -7.7(3)
C46 C45 C53 C54 . 170.29(18)
C63 C58 C59 C60 . 0.0
C64 C58 C59 C60 . 179.6(3)
C58 C59 C60 C61 . 0.0
C59 C60 C61 C62 . 0.0
C60 C61 C62 C63 . 0.0
C61 C62 C63 C58 . 0.0
C59 C58 C63 C62 . 0.0
C64 C58 C63 C62 . -179.6(3)
C70 C65 C66 C67 . 0.0
C71 C65 C66 C67 . 179.1(3)
C65 C66 C67 C68 . 0.0
C66 C67 C68 C69 . 0.0
C67 C68 C69 C70 . 0.0
C68 C69 C70 C65 . 0.0
C66 C65 C70 C69 . 0.0
C71 C65 C70 C69 . -179.1(3)
C2 C1 O1 P1 . 26.3(2)
C6 C1 O1 P1 . -156.39(14)
C18 C13 O2 P1 . -63.9(2)
C14 C13 O2 P1 . 123.26(15)
C19 C24 O3 P1 . -69.83(18)
C23 C24 O3 P1 . 115.23(16)
C17 C16 O4 C29 . 11.4(3)
C15 C16 O4 C29 . -170.62(19)
C20 C21 O5 C30 . -6.4(3)
C22 C21 O5 C30 . 173.3(2)
C40 C35 O6 P2 . -71.52(17)
C36 C35 O6 P2 . 112.59(15)
C41 C46 O7 P2 . -63.4(2)
C45 C46 O7 P2 . 123.33(15)
C39 C38 O9 C51 . -0.8(3)
C37 C38 O9 C51 . 177.12(17)
C42 C43 O10 C52 . -5.2(3)
C44 C43 O10 C52 . 174.89(19)
C13 O2 P1 O1 . -61.60(14)
C13 O2 P1 O3 . 39.12(14)
C13 O2 P1 Rh1 . 167.75(12)
C1 O1 P1 O2 . 160.96(13)
C1 O1 P1 O3 . 53.90(14)
C1 O1 P1 Rh1 . -79.02(14)
C24 O3 P1 O2 . 49.52(13)
C24 O3 P1 O1 . 153.65(12)
C24 O3 P1 Rh1 . -71.24(13)
Rh1 O8 P2 O7 3_575 -156.08(11)
Rh1 O8 P2 O6 3_575 96.51(12)
Rh1 O8 P2 Rh1 3_575 -32.11(15)
C46 O7 P2 O8 . -78.92(14)
C46 O7 P2 O6 . 28.10(14)
C46 O7 P2 Rh1 . 148.40(12)
C35 O6 P2 O8 . 172.30(11)
C35 O6 P2 O7 . 60.77(12)
C35 O6 P2 Rh1 . -54.30(12)
